data_7133495
loop_
_publ_author_name
'Yamada, Shinji'
'Honda, Yuka'

_publ_section_title
;
 Solid-state [2+2] photodimerization of eniminium salts: stereoselective
 syntheses of 1,3-diacetylcyclobutanes.
;
_journal_issue 72
_journal_name_full 'Chemical communications (Cambridge, England)'
_journal_page_first 9821
_journal_page_last 9824
_journal_paper_doi 10.1039/d4cc03691c
_journal_volume 60
_journal_year 2024
_chemical_formula_moiety 'C20 H22 F2 O2'
_chemical_formula_sum 'C20 H22 F2 O2'
_chemical_formula_weight 332.39
_space_group_crystal_system monoclinic
_space_group_IT_number 13
_space_group_name_Hall '-P 2yc'
_space_group_name_H-M_alt 'P 1 2/c 1'
_atom_sites_solution_hydrogens geom
_atom_sites_solution_primary direct
_atom_sites_solution_secondary difmap
_audit_block_doi 10.5517/ccdc.csd.cc2kl0hp
_audit_update_record
;
2024-07-14 deposited with the CCDC.	2024-08-12 downloaded from the CCDC.
;
_cell_angle_alpha 90.0000
_cell_angle_beta 98.7120
_cell_angle_gamma 90.0000
_cell_formula_units_Z 8
_cell_length_a 15.5432
_cell_length_b 10.8346
_cell_length_c 20.4290
_cell_measurement_reflns_used 4531
_cell_measurement_temperature 123
_cell_measurement_theta_max 68.19
_cell_measurement_theta_min 3.34
_cell_volume 3400.639
_computing_cell_refinement 'RAPID AUTO'
_computing_data_collection 'RAPID AUTO (Rigaku, ????)'
_computing_data_reduction 'RAPID AUTO'
_computing_molecular_graphics 'CrystalStructure 4.2.1'
_computing_publication_material 'CrystalStructure 4.2.1 (Rigaku, 2016)'
_computing_structure_refinement 'SHELXL Version 2014/7 (Sheldrick, 2008)'
_computing_structure_solution 'SHELXS Version 2013/1 (Sheldrick, 2008)'
_diffrn_ambient_temperature 123
_diffrn_detector_area_resol_mean 10.000
_diffrn_measured_fraction_theta_full 0.999
_diffrn_measured_fraction_theta_max 0.998
_diffrn_measurement_device_type 'Rigaku R-AXIS RAPID'
_diffrn_measurement_method \w
_diffrn_radiation_type 'Cu K\a'
_diffrn_radiation_wavelength 1.54187
_diffrn_reflns_av_R_equivalents 0.0393
_diffrn_reflns_Laue_measured_fraction_full 0.999
_diffrn_reflns_Laue_measured_fraction_max 0.998
_diffrn_reflns_limit_h_max 18
_diffrn_reflns_limit_h_min -18
_diffrn_reflns_limit_k_max 12
_diffrn_reflns_limit_k_min -13
_diffrn_reflns_limit_l_max 24
_diffrn_reflns_limit_l_min -24
_diffrn_reflns_number 36895
_diffrn_reflns_point_group_measured_fraction_full 0.999
_diffrn_reflns_point_group_measured_fraction_max 0.998
_diffrn_reflns_theta_full 67.687
_diffrn_reflns_theta_max 68.252
_diffrn_reflns_theta_min 4.080
_diffrn_standards_number 0
_exptl_absorpt_coefficient_mu 0.805
_exptl_absorpt_correction_T_max 0.961
_exptl_absorpt_correction_T_min 0.881
_exptl_absorpt_correction_type multi-scan
_exptl_absorpt_process_details 'ABSCOR (Rigaku, 1995)'
_exptl_crystal_colour colorless
_exptl_crystal_density_diffrn 1.298
_exptl_crystal_density_method 'not measured'
_exptl_crystal_description platelet
_exptl_crystal_F_000 1408.00
_exptl_crystal_size_max 0.200
_exptl_crystal_size_mid 0.200
_exptl_crystal_size_min 0.050
_refine_diff_density_max 0.50
_refine_diff_density_min -0.51
_refine_ls_extinction_coef 0.0036(6)
_refine_ls_extinction_method SHELXL
_refine_ls_goodness_of_fit_ref 1.068
_refine_ls_hydrogen_treatment constr
_refine_ls_number_parameters 442
_refine_ls_number_reflns 6221
_refine_ls_number_restraints 0
_refine_ls_R_factor_all 0.1892
_refine_ls_R_factor_gt 0.0991
_refine_ls_shift/su_max 0.112
_refine_ls_structure_factor_coef Fsqd
_refine_ls_weighting_details 'w = 1/[\s^2^(Fo^2^)+(0.2000P)^2^] where P=(Fo^2^+2Fc^2^)/3'
_refine_ls_weighting_scheme calc
_refine_ls_wR_factor_gt 0.3753
_refine_ls_wR_factor_ref 0.4346
_reflns_Friedel_coverage 0.000
_reflns_number_gt 1626
_reflns_number_total 6221
_reflns_threshold_expression F^2^>2.0\s(F^2^)
_cod_data_source_file d4cc03691c2.cif
_cod_data_source_block DIOL-DIMER-3
_cod_depositor_comments 'Adding full bibliography for 7133484--7133496.cif.'
_cod_original_cell_volume 3400.6556
_cod_database_code 7133495

loop_
_space_group_symop_id
_space_group_symop_operation_xyz
1 +X,+Y,+Z
2 -X,+Y,1/2-Z
3 -X,-Y,-Z
4 +X,-Y,-1/2+Z

loop_
_atom_site_label
_atom_site_type_symbol
_atom_site_fract_x
_atom_site_fract_y
_atom_site_fract_z
_atom_site_U_iso_or_equiv
_atom_site_adp_type
_atom_site_occupancy
_atom_site_site_symmetry_order
_atom_site_calc_flag
_atom_site_refinement_flags_posn
_atom_site_refinement_flags_adp
_atom_site_refinement_flags_occupancy
_atom_site_disorder_assembly
_atom_site_disorder_group
F1 F 0.43061(18) 0.8575(3) -0.51409(13) 0.0613(11) Uani 1 1 d . . . . .
F2 F 0.07024(18) 0.8924(3) 0.01455(13) 0.0627(11) Uani 1 1 d . . . . .
F3 F 0.9306(2) 0.6072(3) -0.01375(16) 0.0737(12) Uani 1 1 d . . . . .
F4 F 0.5699(2) 0.6423(3) 0.51410(16) 0.0752(12) Uani 1 1 d . . . . .
O1 O 0.4096(2) 1.0738(3) -0.25650(15) 0.0517(11) Uani 1 1 d . . . . .
H1 H 0.3831 1.0681 -0.2954 0.062 Uiso 1 1 calc R U . . .
O2 O 0.0903(3) 0.6763(4) -0.2439(3) 0.1118(19) Uani 1 1 d . . . . .
H2A H 0.1039 0.6907 -0.2032 0.134 Uiso 1 1 calc R U . . .
O3 O 0.9088(2) 0.8237(4) 0.24346(17) 0.0617(12) Uani 1 1 d . . . . .
H3A H 0.8867 0.8144 0.2037 0.074 Uiso 1 1 calc R U . . .
O4 O 0.5911(3) 0.4260(5) 0.2565(3) 0.146(2) Uani 1 1 d . . . . .
H4 H 0.6105 0.4366 0.2967 0.175 Uiso 1 1 calc R U . . .
C1 C 0.3856(3) 0.8725(5) -0.4628(2) 0.0427(15) Uani 1 1 d . . . . .
C2 C 0.3993(3) 0.7880(5) -0.4116(2) 0.0446(15) Uani 1 1 d . . . . .
H2 H 0.4396 0.7223 -0.4122 0.054 Uiso 1 1 calc R U . . .
C3 C 0.3524(3) 0.8016(5) -0.3594(2) 0.0431(14) Uani 1 1 d . . . . .
H3 H 0.3603 0.7436 -0.3242 0.052 Uiso 1 1 calc R U . . .
C4 C 0.2937(3) 0.8989(5) -0.3575(2) 0.0395(14) Uani 1 1 d . . . . .
C5 C 0.2826(3) 0.9804(5) -0.4104(2) 0.0421(15) Uani 1 1 d . . . . .
H5 H 0.2425 1.0467 -0.4104 0.050 Uiso 1 1 calc R U . . .
C6 C 0.3281(3) 0.9681(5) -0.4631(2) 0.0470(16) Uani 1 1 d . . . . .
H6 H 0.3196 1.0250 -0.4988 0.056 Uiso 1 1 calc R U . . .
C7 C 0.2427(3) 0.9149(5) -0.3008(2) 0.0365(14) Uani 1 1 d . . . . .
H7 H 0.1927 0.9721 -0.3146 0.044 Uiso 1 1 calc R U . . .
C8 C 0.2907(3) 0.9540(5) -0.2305(2) 0.0326(13) Uani 1 1 d . . . . .
H8 H 0.2622 1.0287 -0.2146 0.039 Uiso 1 1 calc R U . . .
C9 C 0.2575(3) 0.8353(5) -0.1992(2) 0.0372(14) Uani 1 1 d . . . . .
H9 H 0.3075 0.7782 -0.1855 0.045 Uiso 1 1 calc R U . . .
C10 C 0.2091(3) 0.7965(5) -0.2694(2) 0.0408(14) Uani 1 1 d . . . . .
H10 H 0.2374 0.7218 -0.2854 0.049 Uiso 1 1 calc R U . . .
C11 C 0.3891(3) 0.9696(5) -0.2189(2) 0.0369(14) Uani 1 1 d . . . . .
H11 H 0.4171 0.8940 -0.2343 0.044 Uiso 1 1 calc R U . . .
C12 C 0.4225(3) 0.9913(5) -0.1470(2) 0.0475(15) Uani 1 1 d . . . . .
H12A H 0.4859 1.0012 -0.1409 0.057 Uiso 1 1 calc R U . . .
H12B H 0.4075 0.9207 -0.1210 0.057 Uiso 1 1 calc R U . . .
H12C H 0.3959 1.0663 -0.1322 0.057 Uiso 1 1 calc R U . . .
C13 C 0.2064(3) 0.8520(5) -0.1424(2) 0.0415(15) Uani 1 1 d . . . . .
C14 C 0.2185(3) 0.7685(5) -0.0894(2) 0.0419(15) Uani 1 1 d . . . . .
H14 H 0.2587 0.7025 -0.0894 0.050 Uiso 1 1 calc R U . . .
C15 C 0.1718(3) 0.7819(5) -0.0368(2) 0.0462(15) Uani 1 1 d . . . . .
H15 H 0.1794 0.7246 -0.0012 0.055 Uiso 1 1 calc R U . . .
C16 C 0.1153(3) 0.8777(5) -0.0369(3) 0.0433(15) Uani 1 1 d . . . . .
C17 C 0.1008(3) 0.9628(5) -0.0884(3) 0.0509(16) Uani 1 1 d . . . . .
H17 H 0.0606 1.0287 -0.0880 0.061 Uiso 1 1 calc R U . . .
C18 C 0.1478(3) 0.9472(6) -0.1404(2) 0.0513(16) Uani 1 1 d . . . . .
H18 H 0.1392 1.0042 -0.1762 0.062 Uiso 1 1 calc R U . . .
C19 C 0.1114(4) 0.7811(5) -0.2810(3) 0.0534(16) Uani 1 1 d . . . . .
H19 H 0.0833 0.8566 -0.2656 0.064 Uiso 1 1 calc R U . . .
C20 C 0.0777(4) 0.7588(6) -0.3528(3) 0.088(2) Uani 1 1 d . . . . .
H20A H 0.0141 0.7520 -0.3590 0.106 Uiso 1 1 calc R U . . .
H20B H 0.1025 0.6821 -0.3672 0.106 Uiso 1 1 calc R U . . .
H20C H 0.0944 0.8278 -0.3793 0.106 Uiso 1 1 calc R U . . .
C21 C 0.8863(4) 0.6191(6) 0.0375(3) 0.0555(18) Uani 1 1 d . . . . .
C22 C 0.8970(4) 0.5378(5) 0.0879(3) 0.0515(16) Uani 1 1 d . . . . .
H22 H 0.9364 0.4710 0.0872 0.062 Uiso 1 1 calc R U . . .
C23 C 0.8516(3) 0.5500(5) 0.1403(2) 0.0470(15) Uani 1 1 d . . . . .
H23 H 0.8600 0.4915 0.1753 0.056 Uiso 1 1 calc R U . . .
C24 C 0.7928(3) 0.6486(5) 0.1426(3) 0.0437(15) Uani 1 1 d . . . . .
C25 C 0.7828(3) 0.7301(5) 0.0906(3) 0.0475(16) Uani 1 1 d . . . . .
H25 H 0.7433 0.7970 0.0910 0.057 Uiso 1 1 calc R U . . .
C26 C 0.8284(3) 0.7188(5) 0.0372(3) 0.0509(16) Uani 1 1 d . . . . .
H26 H 0.8205 0.7764 0.0018 0.061 Uiso 1 1 calc R U . . .
C27 C 0.7435(3) 0.6647(5) 0.1990(2) 0.0422(15) Uani 1 1 d . . . . .
H27 H 0.6935 0.7217 0.1852 0.051 Uiso 1 1 calc R U . . .
C28 C 0.7096(4) 0.5475(5) 0.2302(2) 0.0493(15) Uani 1 1 d . . . . .
H28 H 0.7379 0.4725 0.2145 0.059 Uiso 1 1 calc R U . . .
C29 C 0.7573(3) 0.5858(5) 0.3007(2) 0.0426(15) Uani 1 1 d . . . . .
H29 H 0.8075 0.5289 0.3143 0.051 Uiso 1 1 calc R U . . .
C30 C 0.7901(3) 0.7040(5) 0.2694(2) 0.0389(14) Uani 1 1 d . . . . .
H30 H 0.7615 0.7788 0.2850 0.047 Uiso 1 1 calc R U . . .
C31 C 0.6115(4) 0.5313(6) 0.2195(3) 0.069(2) Uani 1 1 d . . . . .
H31 H 0.5836 0.6064 0.2354 0.083 Uiso 1 1 calc R U . . .
C32 C 0.7074(3) 0.6020(5) 0.3576(3) 0.0444(15) Uani 1 1 d . . . . .
C33 C 0.6487(4) 0.6988(5) 0.3610(3) 0.0580(17) Uani 1 1 d . . . . .
H33 H 0.6400 0.7571 0.3259 0.070 Uiso 1 1 calc R U . . .
C34 C 0.6032(4) 0.7126(5) 0.4131(3) 0.0621(18) Uani 1 1 d . . . . .
H34 H 0.5638 0.7793 0.4139 0.075 Uiso 1 1 calc R U . . .
C35 C 0.6152(4) 0.6301(6) 0.4634(3) 0.0558(18) Uani 1 1 d . . . . .
C36 C 0.6719(4) 0.5309(5) 0.4631(3) 0.0515(16) Uani 1 1 d . . . . .
H36 H 0.6789 0.4726 0.4982 0.062 Uiso 1 1 calc R U . . .
C37 C 0.7181(3) 0.5191(5) 0.4101(2) 0.0458(16) Uani 1 1 d . . . . .
H37 H 0.7579 0.4526 0.4099 0.055 Uiso 1 1 calc R U . . .
C38 C 0.8884(3) 0.7193(5) 0.2812(2) 0.0404(14) Uani 1 1 d . . . . .
H38 H 0.9162 0.6437 0.2655 0.048 Uiso 1 1 calc R U . . .
C39 C 0.9230(3) 0.7411(5) 0.3532(2) 0.0554(17) Uani 1 1 d . . . . .
H39A H 0.9863 0.7528 0.3585 0.066 Uiso 1 1 calc R U . . .
H39B H 0.9096 0.6697 0.3793 0.066 Uiso 1 1 calc R U . . .
H39C H 0.8958 0.8151 0.3686 0.066 Uiso 1 1 calc R U . . .
C40 C 0.5771(4) 0.5102(6) 0.1469(3) 0.109(3) Uani 1 1 d . . . . .
H40A H 0.5138 0.5001 0.1412 0.131 Uiso 1 1 calc R U . . .
H40B H 0.6036 0.4355 0.1316 0.131 Uiso 1 1 calc R U . . .
H40C H 0.5917 0.5812 0.1210 0.131 Uiso 1 1 calc R U . . .

loop_
_atom_site_aniso_label
_atom_site_aniso_U_11
_atom_site_aniso_U_22
_atom_site_aniso_U_33
_atom_site_aniso_U_23
_atom_site_aniso_U_13
_atom_site_aniso_U_12
F1 0.071(2) 0.076(3) 0.0418(18) 0.0069(16) 0.0255(16) 0.0069(18)
F2 0.072(2) 0.077(3) 0.0463(19) 0.0097(16) 0.0320(16) 0.0066(19)
F3 0.075(2) 0.085(3) 0.066(2) -0.0031(19) 0.0232(19) 0.016(2)
F4 0.074(2) 0.085(3) 0.074(2) 0.0012(19) 0.0337(19) 0.014(2)
O1 0.037(2) 0.070(3) 0.047(2) 0.0175(19) 0.0015(17) -0.004(2)
O2 0.055(3) 0.083(4) 0.184(5) 0.081(4) -0.025(3) -0.024(3)
O3 0.049(2) 0.071(3) 0.059(2) 0.027(2) -0.013(2) -0.012(2)
O4 0.077(3) 0.092(4) 0.240(6) 0.110(4) -0.070(4) -0.038(3)
C1 0.050(4) 0.046(4) 0.034(3) -0.006(3) 0.011(3) -0.009(3)
C2 0.048(3) 0.052(4) 0.033(3) -0.003(3) 0.005(3) 0.007(3)
C3 0.053(3) 0.048(4) 0.028(3) 0.000(3) 0.005(3) 0.013(3)
C4 0.046(4) 0.040(4) 0.031(3) -0.004(3) 0.001(2) -0.003(3)
C5 0.048(3) 0.039(4) 0.039(3) 0.004(3) 0.005(3) 0.002(3)
C6 0.051(4) 0.053(4) 0.037(3) 0.008(3) 0.005(3) -0.007(3)
C7 0.036(3) 0.040(4) 0.035(3) -0.001(3) 0.006(2) 0.004(3)
C8 0.032(3) 0.036(3) 0.032(3) -0.005(2) 0.011(2) -0.003(3)
C9 0.040(3) 0.034(4) 0.039(3) 0.003(3) 0.010(3) 0.002(3)
C10 0.039(3) 0.041(4) 0.044(3) 0.003(3) 0.013(3) 0.003(3)
C11 0.034(3) 0.041(4) 0.037(3) 0.002(2) 0.009(2) 0.000(3)
C12 0.038(3) 0.060(4) 0.043(3) 0.000(3) 0.001(2) 0.007(3)
C13 0.046(4) 0.037(4) 0.045(3) 0.008(3) 0.016(3) -0.002(3)
C14 0.045(3) 0.043(4) 0.037(3) 0.004(3) 0.004(3) 0.006(3)
C15 0.058(4) 0.049(4) 0.033(3) 0.008(3) 0.008(3) -0.004(3)
C16 0.044(4) 0.050(4) 0.038(3) 0.004(3) 0.010(3) 0.004(3)
C17 0.052(4) 0.051(4) 0.055(4) 0.008(3) 0.025(3) 0.007(3)
C18 0.049(4) 0.062(4) 0.049(3) 0.018(3) 0.026(3) 0.012(3)
C19 0.044(4) 0.043(4) 0.073(4) 0.009(3) 0.008(3) 0.000(3)
C20 0.054(4) 0.082(5) 0.118(6) -0.055(4) -0.026(4) 0.014(4)
C21 0.058(4) 0.070(5) 0.040(4) -0.012(3) 0.011(3) -0.006(4)
C22 0.059(4) 0.048(4) 0.044(3) -0.006(3) -0.004(3) 0.012(3)
C23 0.055(4) 0.043(4) 0.039(3) -0.002(3) -0.007(3) 0.014(3)
C24 0.042(4) 0.043(4) 0.043(3) -0.005(3) -0.005(3) 0.001(3)
C25 0.053(4) 0.044(4) 0.045(3) -0.004(3) 0.005(3) -0.002(3)
C26 0.053(4) 0.048(4) 0.051(4) 0.003(3) 0.005(3) 0.000(3)
C27 0.040(3) 0.045(4) 0.038(3) 0.000(3) -0.007(3) 0.004(3)
C28 0.049(4) 0.046(4) 0.049(4) 0.000(3) -0.004(3) 0.002(3)
C29 0.039(3) 0.043(4) 0.043(3) 0.004(3) 0.000(3) 0.002(3)
C30 0.041(3) 0.042(4) 0.034(3) 0.005(3) 0.006(2) 0.004(3)
C31 0.052(4) 0.057(5) 0.090(5) 0.030(4) -0.019(3) -0.013(4)
C32 0.041(4) 0.036(4) 0.055(4) 0.007(3) 0.004(3) -0.004(3)
C33 0.053(4) 0.044(4) 0.081(5) 0.025(3) 0.025(3) 0.007(3)
C34 0.065(4) 0.041(4) 0.086(5) 0.006(4) 0.033(4) 0.005(3)
C35 0.052(4) 0.066(5) 0.052(4) 0.003(3) 0.017(3) -0.001(4)
C36 0.065(4) 0.044(4) 0.044(4) 0.004(3) 0.006(3) 0.005(3)
C37 0.049(4) 0.045(4) 0.041(3) -0.002(3) -0.002(3) 0.003(3)
C38 0.038(3) 0.043(4) 0.038(3) 0.004(3) 0.000(2) -0.001(3)
C39 0.052(4) 0.067(5) 0.044(3) -0.004(3) -0.003(3) 0.003(3)
C40 0.077(5) 0.087(6) 0.140(7) -0.053(5) -0.059(5) 0.025(4)

loop_
_atom_type_symbol
_atom_type_description
_atom_type_scat_dispersion_real
_atom_type_scat_dispersion_imag
_atom_type_scat_source
C C 0.0181 0.0091
;
International Tables for Crystallography
(Vol. C, Tables 4.2.6.8 and 6.1.1.4)
;
H H 0.0000 0.0000
;
International Tables for Crystallography
(Vol. C, Table 6.1.1.4)
;
O O 0.0492 0.0322
;
International Tables for Crystallography
(Vol. C, Tables 4.2.6.8 and 6.1.1.4)
;
F F 0.0727 0.0534
;
International Tables for Crystallography
(Vol. C, Tables 4.2.6.8 and 6.1.1.4)
;

loop_
_geom_angle_atom_site_label_1
_geom_angle_atom_site_label_2
_geom_angle_atom_site_label_3
_geom_angle
_geom_angle_site_symmetry_1
_geom_angle_site_symmetry_3
_geom_angle_publ_flag
C11 O1 H1 109.5 . . ?
C19 O2 H2A 109.5 . . ?
C38 O3 H3A 109.5 . . ?
C31 O4 H4 109.5 . . ?
F1 C1 C6 120.1(5) . . ?
F1 C1 C2 117.9(5) . . ?
C6 C1 C2 122.1(5) . . ?
C1 C2 C3 118.2(5) . . ?
C1 C2 H2 120.9 . . ?
C3 C2 H2 120.9 . . ?
C2 C3 C4 121.5(5) . . ?
C2 C3 H3 119.3 . . ?
C4 C3 H3 119.3 . . ?
C5 C4 C3 117.6(5) . . ?
C5 C4 C7 120.5(5) . . ?
C3 C4 C7 121.9(5) . . ?
C6 C5 C4 121.9(5) . . ?
C6 C5 H5 119.1 . . ?
C4 C5 H5 119.1 . . ?
C1 C6 C5 118.8(5) . . ?
C1 C6 H6 120.6 . . ?
C5 C6 H6 120.6 . . ?
C4 C7 C10 117.9(4) . . ?
C4 C7 C8 120.0(4) . . ?
C10 C7 C8 89.3(3) . . ?
C4 C7 H7 109.3 . . ?
C10 C7 H7 109.3 . . ?
C8 C7 H7 109.3 . . ?
C11 C8 C9 114.5(4) . . ?
C11 C8 C7 120.0(4) . . ?
C9 C8 C7 90.7(3) . . ?
C11 C8 H8 110.1 . . ?
C9 C8 H8 110.1 . . ?
C7 C8 H8 110.1 . . ?
C13 C9 C8 117.5(4) . . ?
C13 C9 C10 119.8(4) . . ?
C8 C9 C10 89.3(3) . . ?
C13 C9 H9 109.6 . . ?
C8 C9 H9 109.5 . . ?
C10 C9 H9 109.5 . . ?
C19 C10 C7 114.7(4) . . ?
C19 C10 C9 120.2(4) . . ?
C7 C10 C9 90.7(4) . . ?
C19 C10 H10 109.9 . . ?
C7 C10 H10 109.9 . . ?
C9 C10 H10 109.9 . . ?
O1 C11 C12 109.3(4) . . ?
O1 C11 C8 107.8(4) . . ?
C12 C11 C8 111.1(4) . . ?
O1 C11 H11 109.5 . . ?
C12 C11 H11 109.5 . . ?
C8 C11 H11 109.5 . . ?
C11 C12 H12A 109.5 . . ?
C11 C12 H12B 109.5 . . ?
H12A C12 H12B 109.5 . . ?
C11 C12 H12C 109.5 . . ?
H12A C12 H12C 109.5 . . ?
H12B C12 H12C 109.5 . . ?
C18 C13 C14 118.1(5) . . ?
C18 C13 C9 122.4(5) . . ?
C14 C13 C9 119.4(5) . . ?
C15 C14 C13 120.3(5) . . ?
C15 C14 H14 119.8 . . ?
C13 C14 H14 119.8 . . ?
C16 C15 C14 119.3(5) . . ?
C16 C15 H15 120.3 . . ?
C14 C15 H15 120.3 . . ?
F2 C16 C15 119.8(5) . . ?
F2 C16 C17 117.7(5) . . ?
C15 C16 C17 122.5(5) . . ?
C18 C17 C16 117.1(5) . . ?
C18 C17 H17 121.5 . . ?
C16 C17 H17 121.5 . . ?
C13 C18 C17 122.6(5) . . ?
C13 C18 H18 118.7 . . ?
C17 C18 H18 118.7 . . ?
O2 C19 C20 108.4(5) . . ?
O2 C19 C10 108.1(5) . . ?
C20 C19 C10 111.4(5) . . ?
O2 C19 H19 109.6 . . ?
C20 C19 H19 109.6 . . ?
C10 C19 H19 109.6 . . ?
C19 C20 H20A 109.5 . . ?
C19 C20 H20B 109.5 . . ?
H20A C20 H20B 109.5 . . ?
C19 C20 H20C 109.5 . . ?
H20A C20 H20C 109.5 . . ?
H20B C20 H20C 109.5 . . ?
F3 C21 C22 121.0(6) . . ?
F3 C21 C26 118.2(6) . . ?
C22 C21 C26 120.7(5) . . ?
C21 C22 C23 120.9(6) . . ?
C21 C22 H22 119.5 . . ?
C23 C22 H22 119.5 . . ?
C22 C23 C24 120.7(5) . . ?
C22 C23 H23 119.7 . . ?
C24 C23 H23 119.6 . . ?
C25 C24 C23 117.3(5) . . ?
C25 C24 C27 120.9(5) . . ?
C23 C24 C27 121.8(5) . . ?
C24 C25 C26 122.6(5) . . ?
C24 C25 H25 118.7 . . ?
C26 C25 H25 118.7 . . ?
C25 C26 C21 117.8(5) . . ?
C25 C26 H26 121.1 . . ?
C21 C26 H26 121.1 . . ?
C24 C27 C28 118.1(4) . . ?
C24 C27 C30 121.5(4) . . ?
C28 C27 C30 89.1(3) . . ?
C24 C27 H27 108.9 . . ?
C28 C27 H27 108.9 . . ?
C30 C27 H27 108.8 . . ?
C31 C28 C27 115.7(5) . . ?
C31 C28 C29 119.1(5) . . ?
C27 C28 C29 91.1(4) . . ?
C31 C28 H28 109.9 . . ?
C27 C28 H28 109.9 . . ?
C29 C28 H28 109.9 . . ?
C32 C29 C30 117.6(4) . . ?
C32 C29 C28 120.9(4) . . ?
C30 C29 C28 88.7(3) . . ?
C32 C29 H29 109.3 . . ?
C30 C29 H29 109.3 . . ?
C28 C29 H29 109.3 . . ?
C38 C30 C29 114.2(4) . . ?
C38 C30 C27 119.3(4) . . ?
C29 C30 C27 91.1(4) . . ?
C38 C30 H30 110.3 . . ?
C29 C30 H30 110.3 . . ?
C27 C30 H30 110.3 . . ?
O4 C31 C40 108.9(6) . . ?
O4 C31 C28 108.3(5) . . ?
C40 C31 C28 110.9(5) . . ?
O4 C31 H31 109.6 . . ?
C40 C31 H31 109.6 . . ?
C28 C31 H31 109.6 . . ?
C37 C32 C33 116.6(5) . . ?
C37 C32 C29 120.5(5) . . ?
C33 C32 C29 122.9(5) . . ?
C34 C33 C32 122.4(5) . . ?
C34 C33 H33 118.8 . . ?
C32 C33 H33 118.8 . . ?
C35 C34 C33 119.3(6) . . ?
C35 C34 H34 120.4 . . ?
C33 C34 H34 120.3 . . ?
F4 C35 C34 119.5(6) . . ?
F4 C35 C36 119.0(6) . . ?
C34 C35 C36 121.5(6) . . ?
C35 C36 C37 118.4(5) . . ?
C35 C36 H36 120.8 . . ?
C37 C36 H36 120.8 . . ?
C32 C37 C36 121.7(5) . . ?
C32 C37 H37 119.1 . . ?
C36 C37 H37 119.2 . . ?
O3 C38 C39 109.0(4) . . ?
O3 C38 C30 107.5(4) . . ?
C39 C38 C30 112.0(4) . . ?
O3 C38 H38 109.4 . . ?
C39 C38 H38 109.4 . . ?
C30 C38 H38 109.4 . . ?
C38 C39 H39A 109.5 . . ?
C38 C39 H39B 109.5 . . ?
H39A C39 H39B 109.5 . . ?
C38 C39 H39C 109.5 . . ?
H39A C39 H39C 109.5 . . ?
H39B C39 H39C 109.5 . . ?
C31 C40 H40A 109.5 . . ?
C31 C40 H40B 109.5 . . ?
H40A C40 H40B 109.5 . . ?
C31 C40 H40C 109.5 . . ?
H40A C40 H40C 109.5 . . ?
H40B C40 H40C 109.5 . . ?

loop_
_geom_bond_atom_site_label_1
_geom_bond_atom_site_label_2
_geom_bond_distance
_geom_bond_site_symmetry_2
_geom_bond_publ_flag
F1 C1 1.355(5) . ?
F2 C16 1.358(5) . ?
F3 C21 1.344(5) . ?
F4 C35 1.345(5) . ?
O1 C11 1.428(5) . ?
O1 H1 0.8400 . ?
O2 C19 1.431(6) . ?
O2 H2A 0.8400 . ?
O3 C38 1.432(5) . ?
O3 H3A 0.8400 . ?
O4 C31 1.430(6) . ?
O4 H4 0.8400 . ?
C1 C6 1.368(7) . ?
C1 C2 1.381(6) . ?
C2 C3 1.388(5) . ?
C2 H2 0.9500 . ?
C3 C4 1.399(6) . ?
C3 H3 0.9500 . ?
C4 C5 1.386(6) . ?
C4 C7 1.510(6) . ?
C5 C6 1.380(6) . ?
C5 H5 0.9500 . ?
C6 H6 0.9500 . ?
C7 C10 1.559(6) . ?
C7 C8 1.572(6) . ?
C7 H7 1.0000 . ?
C8 C11 1.522(6) . ?
C8 C9 1.559(6) . ?
C8 H8 1.0000 . ?
C9 C13 1.513(6) . ?
C9 C10 1.573(6) . ?
C9 H9 1.0000 . ?
C10 C19 1.511(6) . ?
C10 H10 1.0000 . ?
C11 C12 1.500(6) . ?
C11 H11 1.0000 . ?
C12 H12A 0.9800 . ?
C12 H12B 0.9800 . ?
C12 H12C 0.9800 . ?
C13 C18 1.381(7) . ?
C13 C14 1.401(6) . ?
C14 C15 1.392(6) . ?
C14 H14 0.9500 . ?
C15 C16 1.360(7) . ?
C15 H15 0.9500 . ?
C16 C17 1.392(6) . ?
C17 C18 1.388(6) . ?
C17 H17 0.9500 . ?
C18 H18 0.9500 . ?
C19 C20 1.501(7) . ?
C19 H19 1.0000 . ?
C20 H20A 0.9800 . ?
C20 H20B 0.9800 . ?
C20 H20C 0.9800 . ?
C21 C22 1.346(7) . ?
C21 C26 1.406(7) . ?
C22 C23 1.374(6) . ?
C22 H22 0.9500 . ?
C23 C24 1.413(7) . ?
C23 H23 0.9500 . ?
C24 C25 1.373(6) . ?
C24 C27 1.487(6) . ?
C25 C26 1.392(6) . ?
C25 H25 0.9500 . ?
C26 H26 0.9500 . ?
C27 C28 1.549(7) . ?
C27 C30 1.567(6) . ?
C27 H27 1.0000 . ?
C28 C31 1.517(7) . ?
C28 C29 1.573(6) . ?
C28 H28 1.0000 . ?
C29 C32 1.501(6) . ?
C29 C30 1.553(6) . ?
C29 H29 1.0000 . ?
C30 C38 1.519(6) . ?
C30 H30 1.0000 . ?
C31 C40 1.514(7) . ?
C31 H31 1.0000 . ?
C32 C37 1.390(6) . ?
C32 C33 1.399(7) . ?
C33 C34 1.373(6) . ?
C33 H33 0.9500 . ?
C34 C35 1.352(7) . ?
C34 H34 0.9500 . ?
C35 C36 1.390(7) . ?
C36 C37 1.392(6) . ?
C36 H36 0.9500 . ?
C37 H37 0.9500 . ?
C38 C39 1.507(6) . ?
C38 H38 1.0000 . ?
C39 H39A 0.9800 . ?
C39 H39B 0.9800 . ?
C39 H39C 0.9800 . ?
C40 H40A 0.9800 . ?
C40 H40B 0.9800 . ?
C40 H40C 0.9800 . ?

loop_
_geom_torsion_atom_site_label_1
_geom_torsion_atom_site_label_2
_geom_torsion_atom_site_label_3
_geom_torsion_atom_site_label_4
_geom_torsion
_geom_torsion_site_symmetry_1
_geom_torsion_site_symmetry_2
_geom_torsion_site_symmetry_3
_geom_torsion_site_symmetry_4
_geom_torsion_publ_flag
F1 C1 C2 C3 -179.0(4) . . . . ?
C6 C1 C2 C3 0.2(8) . . . . ?
C1 C2 C3 C4 -1.0(7) . . . . ?
C2 C3 C4 C5 1.2(7) . . . . ?
C2 C3 C4 C7 -179.7(4) . . . . ?
C3 C4 C5 C6 -0.7(7) . . . . ?
C7 C4 C5 C6 -179.8(4) . . . . ?
F1 C1 C6 C5 179.4(4) . . . . ?
C2 C1 C6 C5 0.2(8) . . . . ?
C4 C5 C6 C1 0.1(8) . . . . ?
C5 C4 C7 C10 141.7(5) . . . . ?
C3 C4 C7 C10 -37.4(6) . . . . ?
C5 C4 C7 C8 -111.4(5) . . . . ?
C3 C4 C7 C8 69.5(6) . . . . ?
C4 C7 C8 C11 -3.0(7) . . . . ?
C10 C7 C8 C11 119.3(4) . . . . ?
C4 C7 C8 C9 -122.0(4) . . . . ?
C10 C7 C8 C9 0.3(4) . . . . ?
C11 C8 C9 C13 112.4(5) . . . . ?
C7 C8 C9 C13 -123.9(4) . . . . ?
C11 C8 C9 C10 -123.9(4) . . . . ?
C7 C8 C9 C10 -0.3(4) . . . . ?
C4 C7 C10 C19 -112.2(5) . . . . ?
C8 C7 C10 C19 123.7(4) . . . . ?
C4 C7 C10 C9 123.8(4) . . . . ?
C8 C7 C10 C9 -0.3(4) . . . . ?
C13 C9 C10 C19 2.6(7) . . . . ?
C8 C9 C10 C19 -119.1(5) . . . . ?
C13 C9 C10 C7 121.9(4) . . . . ?
C8 C9 C10 C7 0.3(4) . . . . ?
C9 C8 C11 O1 173.6(4) . . . . ?
C7 C8 C11 O1 67.4(5) . . . . ?
C9 C8 C11 C12 -66.7(5) . . . . ?
C7 C8 C11 C12 -172.8(4) . . . . ?
C8 C9 C13 C18 37.9(7) . . . . ?
C10 C9 C13 C18 -68.5(6) . . . . ?
C8 C9 C13 C14 -142.0(5) . . . . ?
C10 C9 C13 C14 111.5(5) . . . . ?
C18 C13 C14 C15 0.4(8) . . . . ?
C9 C13 C14 C15 -179.7(4) . . . . ?
C13 C14 C15 C16 -0.9(8) . . . . ?
C14 C15 C16 F2 -179.1(4) . . . . ?
C14 C15 C16 C17 1.1(8) . . . . ?
F2 C16 C17 C18 179.5(4) . . . . ?
C15 C16 C17 C18 -0.7(8) . . . . ?
C14 C13 C18 C17 0.0(8) . . . . ?
C9 C13 C18 C17 -180.0(4) . . . . ?
C16 C17 C18 C13 0.2(8) . . . . ?
C7 C10 C19 O2 -174.1(4) . . . . ?
C9 C10 C19 O2 -67.7(6) . . . . ?
C7 C10 C19 C20 66.8(6) . . . . ?
C9 C10 C19 C20 173.2(5) . . . . ?
F3 C21 C22 C23 -179.9(4) . . . . ?
C26 C21 C22 C23 0.0(9) . . . . ?
C21 C22 C23 C24 -0.2(8) . . . . ?
C22 C23 C24 C25 0.3(7) . . . . ?
C22 C23 C24 C27 -179.4(4) . . . . ?
C23 C24 C25 C26 -0.3(8) . . . . ?
C27 C24 C25 C26 179.4(4) . . . . ?
C24 C25 C26 C21 0.1(8) . . . . ?
F3 C21 C26 C25 180.0(4) . . . . ?
C22 C21 C26 C25 0.0(8) . . . . ?
C25 C24 C27 C28 142.3(5) . . . . ?
C23 C24 C27 C28 -38.0(6) . . . . ?
C25 C24 C27 C30 -109.9(6) . . . . ?
C23 C24 C27 C30 69.8(6) . . . . ?
C24 C27 C28 C31 -111.7(6) . . . . ?
C30 C27 C28 C31 122.6(5) . . . . ?
C24 C27 C28 C29 125.0(4) . . . . ?
C30 C27 C28 C29 -0.7(5) . . . . ?
C31 C28 C29 C32 2.1(7) . . . . ?
C27 C28 C29 C32 122.5(4) . . . . ?
C31 C28 C29 C30 -119.7(5) . . . . ?
C27 C28 C29 C30 0.7(5) . . . . ?
C32 C29 C30 C38 111.6(5) . . . . ?
C28 C29 C30 C38 -123.7(4) . . . . ?
C32 C29 C30 C27 -125.3(4) . . . . ?
C28 C29 C30 C27 -0.7(5) . . . . ?
C24 C27 C30 C38 -3.3(7) . . . . ?
C28 C27 C30 C38 119.5(4) . . . . ?
C24 C27 C30 C29 -122.1(5) . . . . ?
C28 C27 C30 C29 0.7(5) . . . . ?
C27 C28 C31 O4 -174.6(5) . . . . ?
C29 C28 C31 O4 -67.6(7) . . . . ?
C27 C28 C31 C40 66.0(7) . . . . ?
C29 C28 C31 C40 173.0(5) . . . . ?
C30 C29 C32 C37 -142.9(5) . . . . ?
C28 C29 C32 C37 110.7(6) . . . . ?
C30 C29 C32 C33 37.3(7) . . . . ?
C28 C29 C32 C33 -69.2(7) . . . . ?
C37 C32 C33 C34 0.0(8) . . . . ?
C29 C32 C33 C34 179.8(5) . . . . ?
C32 C33 C34 C35 0.1(9) . . . . ?
C33 C34 C35 F4 -179.0(5) . . . . ?
C33 C34 C35 C36 -0.7(9) . . . . ?
F4 C35 C36 C37 179.7(4) . . . . ?
C34 C35 C36 C37 1.3(9) . . . . ?
C33 C32 C37 C36 0.7(8) . . . . ?
C29 C32 C37 C36 -179.1(4) . . . . ?
C35 C36 C37 C32 -1.3(8) . . . . ?
C29 C30 C38 O3 173.7(4) . . . . ?
C27 C30 C38 O3 67.6(6) . . . . ?
C29 C30 C38 C39 -66.6(6) . . . . ?
C27 C30 C38 C39 -172.7(4) . . . . ?
